data_7158315
loop_
_publ_author_name
'Tang, Zhicong'
'Hong, Gang'
'Hu, Chen'
'Wang, Qi'
'Zhong, Yi'
'Gong, Yu'
'Yang, Peng'
'Wang, Limin'

_publ_section_title
;
 La(OTf)<sub>3</sub> facilitated self-condensation of 2-indolylmethanol:
 construction of highly substituted indeno[1,2-<i>b</i>]indoles.
;
_journal_issue 47
_journal_name_full 'Organic &amp; biomolecular chemistry'
_journal_page_first 10337
_journal_page_last 10342
_journal_paper_doi 10.1039/d1ob01517f
_journal_volume 19
_journal_year 2021
_chemical_formula_moiety 'C H2 Cl2, C42 H28 Cl2 N2'
_chemical_formula_sum 'C43 H30 Cl4 N2'
_chemical_formula_weight 716.49
_chemical_melting_point 452(7)
_chemical_name_systematic (S)-6-(2-benzhydryl-5-chloro-1H-indol-3-yl)-2-chloro-6-phenyl-5,6-dihydroindeno[2,1-b]indole
_space_group_crystal_system monoclinic
_space_group_IT_number 14
_space_group_name_Hall '-P 2yn'
_space_group_name_H-M_alt 'P 1 21/n 1'
_atom_sites_solution_hydrogens geom
_atom_sites_solution_primary dual
_audit_creation_date 2021-03-11
_audit_creation_method
;
Olex2 1.2
(compiled 2018.05.29 svn.r3508 for OlexSys, GUI svn.r5506)
;
_audit_update_record
;
2021-07-10 deposited with the CCDC.	2021-09-14 downloaded from the CCDC.
;
_cell_angle_alpha 90
_cell_angle_beta 106.3160(10)
_cell_angle_gamma 90
_cell_formula_units_Z 4
_cell_length_a 13.9191(4)
_cell_length_b 12.8360(4)
_cell_length_c 20.3504(6)
_cell_measurement_reflns_used 9930
_cell_measurement_temperature 193(2)
_cell_measurement_theta_max 54.98
_cell_measurement_theta_min 4.16
_cell_volume 3489.49(18)
_computing_cell_refinement 'SAINT v8.37A (Bruker, 2015)'
_computing_data_reduction 'SAINT v8.37A (Bruker, 2015)'
_computing_molecular_graphics 'Olex2 (Dolomanov et al., 2009)'
_computing_publication_material 'Olex2 (Dolomanov et al., 2009)'
_computing_structure_refinement 'ShelXL (Sheldrick, 2015)'
_computing_structure_solution 'ShelXT (Sheldrick, 2015)'
_diffrn_ambient_temperature 193
_diffrn_measured_fraction_theta_full 0.995
_diffrn_measured_fraction_theta_max 0.993
_diffrn_measurement_device_type 'Bruker D8 Venture'
_diffrn_measurement_method '\f and \w scans'
_diffrn_radiation_type GaK\a
_diffrn_radiation_wavelength 1.34139
_diffrn_reflns_av_R_equivalents 0.0572
_diffrn_reflns_av_unetI/netI 0.0431
_diffrn_reflns_Laue_measured_fraction_full 0.995
_diffrn_reflns_Laue_measured_fraction_max 0.993
_diffrn_reflns_limit_h_max 16
_diffrn_reflns_limit_h_min -16
_diffrn_reflns_limit_k_max 14
_diffrn_reflns_limit_k_min -15
_diffrn_reflns_limit_l_max 24
_diffrn_reflns_limit_l_min -24
_diffrn_reflns_number 30275
_diffrn_reflns_point_group_measured_fraction_full 0.995
_diffrn_reflns_point_group_measured_fraction_max 0.993
_diffrn_reflns_theta_full 53.594
_diffrn_reflns_theta_max 54.966
_diffrn_reflns_theta_min 2.996
_diffrn_standards_number 0
_exptl_absorpt_coefficient_mu 2.186
_exptl_absorpt_correction_T_max 0.7508
_exptl_absorpt_correction_T_min 0.5394
_exptl_absorpt_correction_type multi-scan
_exptl_absorpt_process_details
'SADABS-2016/2 (Bruker,2016/2) was used for absorption correction. wR2(int) was 0.1327 before and 0.0795 after correction. The Ratio of minimum to maximum transmission is 0.7184. The \l/2 correction factor is Not present.'
_exptl_crystal_colour colourless
_exptl_crystal_colour_primary colourless
_exptl_crystal_density_diffrn 1.364
_exptl_crystal_description block
_exptl_crystal_F_000 1480
_exptl_crystal_preparation fluorescence
_exptl_crystal_recrystallization_method 'Re-crystallisation from solvent: DCM/n-hexane=1:1'
_exptl_crystal_size_max 0.07
_exptl_crystal_size_mid 0.06
_exptl_crystal_size_min 0.05
_refine_diff_density_max 0.722
_refine_diff_density_min -0.726
_refine_diff_density_rms 0.052
_refine_ls_extinction_method none
_refine_ls_goodness_of_fit_ref 1.035
_refine_ls_hydrogen_treatment constr
_refine_ls_matrix_type full
_refine_ls_number_parameters 442
_refine_ls_number_reflns 6596
_refine_ls_number_restraints 0
_refine_ls_restrained_S_all 1.035
_refine_ls_R_factor_all 0.0574
_refine_ls_R_factor_gt 0.0497
_refine_ls_shift/su_max 0.001
_refine_ls_shift/su_mean 0.000
_refine_ls_structure_factor_coef Fsqd
_refine_ls_weighting_details 'w=1/[\s^2^(Fo^2^)+(0.0592P)^2^+2.4121P] where P=(Fo^2^+2Fc^2^)/3'
_refine_ls_weighting_scheme calc
_refine_ls_wR_factor_gt 0.1263
_refine_ls_wR_factor_ref 0.1325
_reflns_Friedel_coverage 0.000
_reflns_number_gt 5690
_reflns_number_total 6596
_reflns_threshold_expression 'I > 2\s(I)'
_cod_data_source_file d1ob01517f2.cif
_cod_data_source_block mj21120_0m
_cod_depositor_comments
;
The following automatic conversions were performed:

data item '_chemical_melting_point' value '445-458' was changed to
'452(7)' -- the average value was taken and precision was estimated.

Automatic conversion script
Id: cif_fix_values 7556 2019-12-06 15:28:31Z antanas 

 Adding full bibliography for 7158315--7158316.cif.
;
_cod_database_code 7158315
_shelx_shelxl_version_number 2016/6
_shelx_space_group_comment
;
The symmetry employed for this shelxl refinement is uniquely defined
by the following loop, which should always be used as a source of
symmetry information in preference to the above space-group names.
They are only intended as comments.
;
_shelx_estimated_absorpt_t_max 0.899
_shelx_estimated_absorpt_t_min 0.862
_olex2_refinement_description
;
1. Fixed Uiso
 At 1.2 times of:
  All C(H) groups, All C(H,H) groups, All N(H) groups
2.a Ternary CH refined with riding coordinates:
 C19(H19)
2.b Secondary CH2 refined with riding coordinates:
 C1(H1A,H1B)
2.c Aromatic/amide H refined with riding coordinates:
 N1(H1), N2(H2), C3(H3), C15(H15), C17(H17), C18(H18), C21(H21), C22(H22),
 C23(H23), C24(H24), C25(H25), C27(H27), C28(H28), C29(H29), C30(H30), C31(H31),
  C33(H33), C34(H34), C35(H35), C36(H36), C37(H37), C38(H38), C39(H39),
 C40(H40), C41(H41), C42(H42), C43(H43)
;
_olex2_submission_special_instructions 'No special instructions were received'

loop_
_space_group_symop_operation_xyz
'x, y, z'
'-x+1/2, y+1/2, -z+1/2'
'-x, -y, -z'
'x-1/2, -y-1/2, z-1/2'

loop_
_atom_site_label
_atom_site_type_symbol
_atom_site_fract_x
_atom_site_fract_y
_atom_site_fract_z
_atom_site_U_iso_or_equiv
_atom_site_adp_type
_atom_site_occupancy
_atom_site_site_symmetry_order
_atom_site_calc_flag
_atom_site_refinement_flags_posn
_atom_site_refinement_flags_adp
_atom_site_refinement_flags_occupancy
_atom_site_disorder_assembly
_atom_site_disorder_group
Cl1 Cl 0.60431(6) 0.51667(11) 0.17532(4) 0.0995(4) Uani 1 1 d . . . . .
Cl2 Cl 0.40473(7) 0.51606(9) 0.08416(5) 0.1081(4) Uani 1 1 d . . . . .
C1 C 0.5288(3) 0.4865(3) 0.09563(19) 0.0876(11) Uani 1 1 d . . . . .
H1A H 0.534800 0.411082 0.087471 0.105 Uiso 1 1 calc R . . . .
H1B H 0.552846 0.524683 0.061028 0.105 Uiso 1 1 calc R . . . .
Cl3 Cl 0.48440(4) 0.16797(5) 0.76727(3) 0.05031(18) Uani 1 1 d . . . . .
Cl4 Cl 0.33360(5) 0.07268(5) 0.27957(4) 0.0708(3) Uani 1 1 d . . . . .
N1 N 0.66097(12) 0.35433(13) 0.56637(8) 0.0289(4) Uani 1 1 d . . . . .
H1 H 0.678834 0.418012 0.558894 0.035 Uiso 1 1 calc R . . . .
N2 N 0.59228(12) 0.43666(14) 0.32995(8) 0.0322(4) Uani 1 1 d . . . . .
H2 H 0.589340 0.497277 0.309279 0.039 Uiso 1 1 calc R . . . .
C2 C 0.53774(15) 0.22725(19) 0.70868(10) 0.0359(5) Uani 1 1 d . . . . .
C3 C 0.55742(15) 0.16639(18) 0.65818(10) 0.0343(5) Uani 1 1 d . . . . .
H3 H 0.542189 0.094095 0.654906 0.041 Uiso 1 1 calc R . . . .
C4 C 0.60069(14) 0.21510(16) 0.61187(9) 0.0296(4) Uani 1 1 d . . . . .
C5 C 0.61999(13) 0.32368(16) 0.61810(9) 0.0282(4) Uani 1 1 d . . . . .
C6 C 0.66857(14) 0.26761(15) 0.52913(9) 0.0273(4) Uani 1 1 d . . . . .
C7 C 0.63367(14) 0.18163(16) 0.55438(10) 0.0281(4) Uani 1 1 d . . . . .
C8 C 0.64703(14) 0.09086(16) 0.51441(10) 0.0297(4) Uani 1 1 d . . . . .
C9 C 0.68771(13) 0.12695(15) 0.46250(9) 0.0268(4) Uani 1 1 d . . . . .
C10 C 0.70700(13) 0.24616(15) 0.46789(9) 0.0261(4) Uani 1 1 d . . . . .
C11 C 0.64729(13) 0.30749(15) 0.40509(9) 0.0253(4) Uani 1 1 d . . . . .
C12 C 0.66693(14) 0.40668(16) 0.38687(9) 0.0277(4) Uani 1 1 d . . . . .
C13 C 0.52325(14) 0.35855(16) 0.31015(10) 0.0301(4) Uani 1 1 d . . . . .
C14 C 0.55414(13) 0.27526(16) 0.35661(9) 0.0268(4) Uani 1 1 d . . . . .
C15 C 0.49424(14) 0.18550(17) 0.34707(10) 0.0328(4) Uani 1 1 d . . . . .
H15 H 0.511692 0.127917 0.377414 0.039 Uiso 1 1 calc R . . . .
C16 C 0.40911(15) 0.18345(18) 0.29218(11) 0.0389(5) Uani 1 1 d . . . . .
C17 C 0.37974(16) 0.26647(19) 0.24625(11) 0.0393(5) Uani 1 1 d . . . . .
H17 H 0.320488 0.261382 0.209250 0.047 Uiso 1 1 calc R . . . .
C18 C 0.43692(15) 0.35517(18) 0.25493(10) 0.0362(5) Uani 1 1 d . . . . .
H18 H 0.418409 0.412405 0.224380 0.043 Uiso 1 1 calc R . . . .
C19 C 0.74756(14) 0.48482(15) 0.42001(9) 0.0285(4) Uani 1 1 d . . . . .
H19 H 0.809719 0.443827 0.440964 0.034 Uiso 1 1 calc R . . . .
C20 C 0.77139(14) 0.55672(16) 0.36643(10) 0.0307(4) Uani 1 1 d . . . . .
C21 C 0.73463(16) 0.65671(17) 0.35367(11) 0.0367(5) Uani 1 1 d . . . . .
H21 H 0.692225 0.684005 0.378814 0.044 Uiso 1 1 calc R . . . .
C22 C 0.75915(17) 0.71810(19) 0.30422(11) 0.0410(5) Uani 1 1 d . . . . .
H22 H 0.733663 0.787001 0.296084 0.049 Uiso 1 1 calc R . . . .
C23 C 0.82000(17) 0.6796(2) 0.26712(11) 0.0425(5) Uani 1 1 d . . . . .
H23 H 0.837143 0.721851 0.233795 0.051 Uiso 1 1 calc R . . . .
C24 C 0.85575(19) 0.5797(2) 0.27857(12) 0.0466(6) Uani 1 1 d . . . . .
H24 H 0.896822 0.552224 0.252516 0.056 Uiso 1 1 calc R . . . .
C25 C 0.83210(18) 0.51874(19) 0.32805(12) 0.0419(5) Uani 1 1 d . . . . .
H25 H 0.857799 0.449885 0.335868 0.050 Uiso 1 1 calc R . . . .
C26 C 0.72239(14) 0.54283(16) 0.47839(10) 0.0297(4) Uani 1 1 d . . . . .
C27 C 0.79711(16) 0.56068(18) 0.53902(11) 0.0387(5) Uani 1 1 d . . . . .
H27 H 0.863630 0.538437 0.543113 0.046 Uiso 1 1 calc R . . . .
C28 C 0.77528(19) 0.6108(2) 0.59368(12) 0.0501(6) Uani 1 1 d . . . . .
H28 H 0.826706 0.621985 0.635027 0.060 Uiso 1 1 calc R . . . .
C29 C 0.67908(19) 0.6443(2) 0.58803(12) 0.0488(6) Uani 1 1 d . . . . .
H29 H 0.664421 0.678750 0.625406 0.059 Uiso 1 1 calc R . . . .
C30 C 0.60434(18) 0.62796(19) 0.52822(12) 0.0436(5) Uani 1 1 d . . . . .
H30 H 0.538262 0.651605 0.524189 0.052 Uiso 1 1 calc R . . . .
C31 C 0.62560(16) 0.57684(17) 0.47378(11) 0.0357(5) Uani 1 1 d . . . . .
H31 H 0.573519 0.564913 0.432891 0.043 Uiso 1 1 calc R . . . .
C32 C 0.82070(13) 0.26164(15) 0.48343(10) 0.0272(4) Uani 1 1 d . . . . .
C33 C 0.86701(14) 0.25296(16) 0.43136(10) 0.0321(4) Uani 1 1 d . . . . .
H33 H 0.827331 0.241541 0.385674 0.039 Uiso 1 1 calc R . . . .
C34 C 0.97004(16) 0.26069(18) 0.44500(12) 0.0402(5) Uani 1 1 d . . . . .
H34 H 1.000413 0.254413 0.408817 0.048 Uiso 1 1 calc R . . . .
C35 C 1.02864(16) 0.2775(2) 0.51119(13) 0.0479(6) Uani 1 1 d . . . . .
H35 H 1.099321 0.282437 0.520679 0.058 Uiso 1 1 calc R . . . .
C36 C 0.98423(16) 0.2871(2) 0.56312(12) 0.0473(6) Uani 1 1 d . . . . .
H36 H 1.024339 0.299375 0.608585 0.057 Uiso 1 1 calc R . . . .
C37 C 0.88038(15) 0.27883(18) 0.54961(11) 0.0368(5) Uani 1 1 d . . . . .
H37 H 0.850441 0.285039 0.586023 0.044 Uiso 1 1 calc R . . . .
C38 C 0.70881(14) 0.05807(16) 0.41634(10) 0.0320(4) Uani 1 1 d . . . . .
H38 H 0.736026 0.082299 0.381236 0.038 Uiso 1 1 calc R . . . .
C39 C 0.68953(17) -0.04768(18) 0.42208(11) 0.0399(5) Uani 1 1 d . . . . .
H39 H 0.702970 -0.095767 0.390283 0.048 Uiso 1 1 calc R . . . .
C40 C 0.65106(18) -0.08307(18) 0.47361(12) 0.0440(5) Uani 1 1 d . . . . .
H40 H 0.639336 -0.155461 0.477279 0.053 Uiso 1 1 calc R . . . .
C41 C 0.62928(16) -0.01429(17) 0.52013(12) 0.0389(5) Uani 1 1 d . . . . .
H41 H 0.602590 -0.039098 0.555349 0.047 Uiso 1 1 calc R . . . .
C42 C 0.59971(15) 0.38366(18) 0.66958(10) 0.0338(4) Uani 1 1 d . . . . .
H42 H 0.613554 0.456245 0.673067 0.041 Uiso 1 1 calc R . . . .
C43 C 0.55869(15) 0.33365(19) 0.71542(10) 0.0372(5) Uani 1 1 d . . . . .
H43 H 0.544698 0.371820 0.751663 0.045 Uiso 1 1 calc R . . . .

loop_
_atom_site_aniso_label
_atom_site_aniso_U_11
_atom_site_aniso_U_22
_atom_site_aniso_U_33
_atom_site_aniso_U_23
_atom_site_aniso_U_13
_atom_site_aniso_U_12
Cl1 0.0591(4) 0.1984(12) 0.0424(4) 0.0208(5) 0.0164(3) -0.0189(6)
Cl2 0.0778(6) 0.1258(9) 0.0915(7) 0.0351(6) -0.0241(5) -0.0398(6)
C1 0.101(3) 0.086(3) 0.075(2) -0.0325(19) 0.024(2) -0.031(2)
Cl3 0.0502(3) 0.0697(4) 0.0385(3) 0.0110(3) 0.0248(2) -0.0010(3)
Cl4 0.0497(4) 0.0463(4) 0.0895(5) 0.0044(3) -0.0246(3) -0.0141(3)
N1 0.0359(8) 0.0269(9) 0.0260(8) -0.0005(7) 0.0122(6) -0.0014(7)
N2 0.0358(9) 0.0313(10) 0.0275(8) 0.0054(7) 0.0057(7) -0.0002(7)
C2 0.0308(10) 0.0516(14) 0.0270(10) 0.0079(9) 0.0108(8) 0.0022(9)
C3 0.0330(10) 0.0388(12) 0.0323(10) 0.0055(9) 0.0113(8) 0.0004(9)
C4 0.0282(9) 0.0352(11) 0.0254(9) 0.0031(8) 0.0074(7) 0.0015(8)
C5 0.0261(9) 0.0351(11) 0.0234(9) 0.0016(8) 0.0069(7) 0.0008(8)
C6 0.0287(9) 0.0295(11) 0.0239(9) 0.0003(8) 0.0075(7) 0.0008(8)
C7 0.0291(9) 0.0297(11) 0.0265(9) 0.0019(8) 0.0092(7) 0.0003(8)
C8 0.0280(9) 0.0323(11) 0.0283(9) 0.0007(8) 0.0070(7) 0.0008(8)
C9 0.0247(8) 0.0284(10) 0.0253(9) 0.0013(7) 0.0036(7) 0.0001(7)
C10 0.0276(9) 0.0289(10) 0.0217(9) 0.0003(7) 0.0066(7) -0.0005(7)
C11 0.0254(8) 0.0299(10) 0.0216(9) -0.0005(7) 0.0083(7) 0.0017(7)
C12 0.0295(9) 0.0309(11) 0.0230(9) 0.0005(8) 0.0078(7) 0.0011(8)
C13 0.0316(9) 0.0343(11) 0.0249(9) -0.0014(8) 0.0087(7) 0.0016(8)
C14 0.0272(9) 0.0319(11) 0.0225(9) -0.0021(7) 0.0088(7) 0.0023(8)
C15 0.0312(10) 0.0318(11) 0.0332(10) -0.0010(8) 0.0055(8) 0.0014(8)
C16 0.0327(10) 0.0372(13) 0.0423(12) -0.0071(10) 0.0029(9) -0.0015(9)
C17 0.0337(10) 0.0476(14) 0.0299(10) -0.0051(9) -0.0020(8) 0.0037(9)
C18 0.0382(11) 0.0410(13) 0.0262(10) 0.0035(9) 0.0035(8) 0.0046(9)
C19 0.0308(9) 0.0281(11) 0.0275(9) 0.0018(8) 0.0098(8) -0.0011(8)
C20 0.0313(10) 0.0331(12) 0.0281(10) -0.0008(8) 0.0092(8) -0.0058(8)
C21 0.0382(11) 0.0373(12) 0.0369(11) 0.0043(9) 0.0144(9) 0.0001(9)
C22 0.0459(12) 0.0371(13) 0.0394(12) 0.0090(10) 0.0110(9) -0.0031(10)
C23 0.0479(12) 0.0512(15) 0.0292(11) 0.0038(10) 0.0123(9) -0.0141(11)
C24 0.0537(13) 0.0539(16) 0.0397(12) -0.0027(11) 0.0253(11) -0.0054(11)
C25 0.0512(13) 0.0388(13) 0.0422(12) -0.0006(10) 0.0240(10) 0.0013(10)
C26 0.0349(10) 0.0264(10) 0.0291(10) 0.0020(8) 0.0114(8) -0.0049(8)
C27 0.0339(10) 0.0472(14) 0.0349(11) -0.0017(9) 0.0093(9) -0.0078(9)
C28 0.0521(14) 0.0622(17) 0.0337(12) -0.0123(11) 0.0086(10) -0.0150(12)
C29 0.0600(15) 0.0512(15) 0.0404(12) -0.0108(11) 0.0226(11) -0.0054(12)
C30 0.0455(12) 0.0440(14) 0.0450(13) -0.0023(10) 0.0186(10) 0.0040(10)
C31 0.0369(10) 0.0381(12) 0.0317(10) 0.0007(9) 0.0089(8) 0.0021(9)
C32 0.0279(9) 0.0244(10) 0.0283(9) 0.0028(7) 0.0061(7) 0.0003(7)
C33 0.0311(10) 0.0341(12) 0.0308(10) 0.0004(8) 0.0080(8) 0.0020(8)
C34 0.0336(10) 0.0420(13) 0.0483(13) 0.0049(10) 0.0169(9) 0.0014(9)
C35 0.0272(10) 0.0541(16) 0.0596(15) 0.0056(12) 0.0074(10) -0.0060(10)
C36 0.0341(11) 0.0602(16) 0.0391(12) -0.0007(11) -0.0038(9) -0.0078(10)
C37 0.0343(10) 0.0444(13) 0.0294(10) -0.0004(9) 0.0050(8) -0.0030(9)
C38 0.0325(10) 0.0341(12) 0.0287(10) -0.0026(8) 0.0076(8) 0.0000(8)
C39 0.0444(12) 0.0332(12) 0.0412(12) -0.0093(9) 0.0107(9) -0.0006(9)
C40 0.0518(13) 0.0280(12) 0.0529(14) -0.0028(10) 0.0160(11) -0.0049(10)
C41 0.0432(11) 0.0335(12) 0.0421(12) 0.0042(9) 0.0154(9) -0.0045(9)
C42 0.0338(10) 0.0386(12) 0.0282(10) -0.0027(8) 0.0077(8) 0.0015(9)
C43 0.0348(10) 0.0514(14) 0.0268(10) -0.0025(9) 0.0107(8) 0.0046(9)

loop_
_atom_type_symbol
_atom_type_description
_atom_type_scat_dispersion_real
_atom_type_scat_dispersion_imag
_atom_type_scat_source
C C 0.0148 0.0070 'International Tables Vol C Tables 4.2.6.8 and 6.1.1.4'
H H 0.0000 0.0000 'International Tables Vol C Tables 4.2.6.8 and 6.1.1.4'
Cl Cl 0.3294 0.5404 'International Tables Vol C Tables 4.2.6.8 and 6.1.1.4'
N N 0.0253 0.0136 'International Tables Vol C Tables 4.2.6.8 and 6.1.1.4'

loop_
_geom_angle_atom_site_label_1
_geom_angle_atom_site_label_2
_geom_angle_atom_site_label_3
_geom_angle
_geom_angle_site_symmetry_1
_geom_angle_site_symmetry_3
_geom_angle_publ_flag
Cl1 C1 Cl2 113.9(2) . . ?
Cl1 C1 H1A 108.8 . . ?
Cl1 C1 H1B 108.8 . . ?
Cl2 C1 H1A 108.8 . . ?
Cl2 C1 H1B 108.8 . . ?
H1A C1 H1B 107.7 . . ?
C5 N1 H1 126.2 . . ?
C6 N1 H1 126.2 . . ?
C6 N1 C5 107.58(16) . . ?
C12 N2 H2 124.9 . . ?
C13 N2 H2 124.9 . . ?
C13 N2 C12 110.16(16) . . ?
C3 C2 Cl3 118.29(18) . . ?
C3 C2 C43 123.25(19) . . ?
C43 C2 Cl3 118.46(16) . . ?
C2 C3 H3 121.2 . . ?
C2 C3 C4 117.5(2) . . ?
C4 C3 H3 121.2 . . ?
C3 C4 C5 119.03(18) . . ?
C3 C4 C7 135.3(2) . . ?
C5 C4 C7 105.70(17) . . ?
N1 C5 C4 108.59(17) . . ?
N1 C5 C42 128.89(19) . . ?
C42 C5 C4 122.52(18) . . ?
N1 C6 C10 134.83(17) . . ?
C7 C6 N1 111.03(17) . . ?
C7 C6 C10 114.14(17) . . ?
C4 C7 C8 144.14(18) . . ?
C6 C7 C4 107.10(17) . . ?
C6 C7 C8 108.71(17) . . ?
C9 C8 C7 107.20(17) . . ?
C41 C8 C7 132.61(19) . . ?
C41 C8 C9 120.18(19) . . ?
C8 C9 C10 111.65(16) . . ?
C38 C9 C8 120.44(19) . . ?
C38 C9 C10 127.86(17) . . ?
C6 C10 C9 98.24(15) . . ?
C6 C10 C11 111.04(15) . . ?
C6 C10 C32 112.87(15) . . ?
C11 C10 C9 113.90(15) . . ?
C11 C10 C32 113.02(15) . . ?
C32 C10 C9 106.84(15) . . ?
C12 C11 C10 126.76(17) . . ?
C12 C11 C14 106.74(16) . . ?
C14 C11 C10 126.31(17) . . ?
N2 C12 C19 118.65(17) . . ?
C11 C12 N2 109.01(16) . . ?
C11 C12 C19 132.19(17) . . ?
N2 C13 C14 107.52(16) . . ?
N2 C13 C18 129.33(19) . . ?
C18 C13 C14 123.15(19) . . ?
C13 C14 C11 106.57(17) . . ?
C15 C14 C11 135.29(18) . . ?
C15 C14 C13 118.14(17) . . ?
C14 C15 H15 121.0 . . ?
C16 C15 C14 118.0(2) . . ?
C16 C15 H15 121.0 . . ?
C15 C16 Cl4 118.62(18) . . ?
C15 C16 C17 123.2(2) . . ?
C17 C16 Cl4 118.13(16) . . ?
C16 C17 H17 120.1 . . ?
C18 C17 C16 119.71(19) . . ?
C18 C17 H17 120.1 . . ?
C13 C18 H18 121.1 . . ?
C17 C18 C13 117.8(2) . . ?
C17 C18 H18 121.1 . . ?
C12 C19 H19 106.6 . . ?
C12 C19 C20 111.27(15) . . ?
C12 C19 C26 111.52(15) . . ?
C20 C19 H19 106.6 . . ?
C26 C19 H19 106.6 . . ?
C26 C19 C20 113.77(16) . . ?
C21 C20 C19 123.42(18) . . ?
C21 C20 C25 118.20(19) . . ?
C25 C20 C19 118.38(19) . . ?
C20 C21 H21 119.7 . . ?
C20 C21 C22 120.6(2) . . ?
C22 C21 H21 119.7 . . ?
C21 C22 H22 119.8 . . ?
C23 C22 C21 120.4(2) . . ?
C23 C22 H22 119.8 . . ?
C22 C23 H23 120.2 . . ?
C24 C23 C22 119.5(2) . . ?
C24 C23 H23 120.2 . . ?
C23 C24 H24 119.9 . . ?
C23 C24 C25 120.1(2) . . ?
C25 C24 H24 119.9 . . ?
C20 C25 H25 119.5 . . ?
C24 C25 C20 121.1(2) . . ?
C24 C25 H25 119.5 . . ?
C27 C26 C19 119.58(18) . . ?
C27 C26 C31 118.40(19) . . ?
C31 C26 C19 122.01(17) . . ?
C26 C27 H27 119.7 . . ?
C28 C27 C26 120.6(2) . . ?
C28 C27 H27 119.7 . . ?
C27 C28 H28 119.9 . . ?
C29 C28 C27 120.2(2) . . ?
C29 C28 H28 119.9 . . ?
C28 C29 H29 120.0 . . ?
C30 C29 C28 120.0(2) . . ?
C30 C29 H29 120.0 . . ?
C29 C30 H30 120.0 . . ?
C29 C30 C31 120.0(2) . . ?
C31 C30 H30 120.0 . . ?
C26 C31 H31 119.6 . . ?
C30 C31 C26 120.8(2) . . ?
C30 C31 H31 119.6 . . ?
C33 C32 C10 120.24(16) . . ?
C37 C32 C10 121.43(17) . . ?
C37 C32 C33 118.24(18) . . ?
C32 C33 H33 119.4 . . ?
C34 C33 C32 121.11(19) . . ?
C34 C33 H33 119.4 . . ?
C33 C34 H34 120.0 . . ?
C35 C34 C33 120.1(2) . . ?
C35 C34 H34 120.0 . . ?
C34 C35 H35 120.2 . . ?
C36 C35 C34 119.7(2) . . ?
C36 C35 H35 120.2 . . ?
C35 C36 H36 119.8 . . ?
C35 C36 C37 120.5(2) . . ?
C37 C36 H36 119.8 . . ?
C32 C37 C36 120.5(2) . . ?
C32 C37 H37 119.8 . . ?
C36 C37 H37 119.8 . . ?
C9 C38 H38 120.5 . . ?
C9 C38 C39 118.92(19) . . ?
C39 C38 H38 120.5 . . ?
C38 C39 H39 119.7 . . ?
C40 C39 C38 120.5(2) . . ?
C40 C39 H39 119.7 . . ?
C39 C40 H40 119.5 . . ?
C39 C40 C41 120.9(2) . . ?
C41 C40 H40 119.5 . . ?
C8 C41 C40 119.0(2) . . ?
C8 C41 H41 120.5 . . ?
C40 C41 H41 120.5 . . ?
C5 C42 H42 121.3 . . ?
C43 C42 C5 117.5(2) . . ?
C43 C42 H42 121.3 . . ?
C2 C43 H43 119.9 . . ?
C42 C43 C2 120.2(2) . . ?
C42 C43 H43 119.9 . . ?

loop_
_geom_bond_atom_site_label_1
_geom_bond_atom_site_label_2
_geom_bond_distance
_geom_bond_site_symmetry_2
_geom_bond_publ_flag
Cl1 C1 1.711(4) . ?
Cl2 C1 1.719(4) . ?
C1 H1A 0.9900 . ?
C1 H1B 0.9900 . ?
Cl3 C2 1.746(2) . ?
Cl4 C16 1.744(2) . ?
N1 H1 0.8800 . ?
N1 C5 1.388(2) . ?
N1 C6 1.367(3) . ?
N2 H2 0.8800 . ?
N2 C12 1.376(2) . ?
N2 C13 1.369(3) . ?
C2 C3 1.378(3) . ?
C2 C43 1.395(3) . ?
C3 H3 0.9500 . ?
C3 C4 1.400(3) . ?
C4 C5 1.418(3) . ?
C4 C7 1.437(3) . ?
C5 C42 1.392(3) . ?
C6 C7 1.363(3) . ?
C6 C10 1.513(3) . ?
C7 C8 1.462(3) . ?
C8 C9 1.410(3) . ?
C8 C41 1.383(3) . ?
C9 C10 1.552(3) . ?
C9 C38 1.380(3) . ?
C10 C11 1.532(3) . ?
C10 C32 1.537(3) . ?
C11 C12 1.375(3) . ?
C11 C14 1.451(3) . ?
C12 C19 1.515(3) . ?
C13 C14 1.412(3) . ?
C13 C18 1.396(3) . ?
C14 C15 1.403(3) . ?
C15 H15 0.9500 . ?
C15 C16 1.382(3) . ?
C16 C17 1.401(3) . ?
C17 H17 0.9500 . ?
C17 C18 1.372(3) . ?
C18 H18 0.9500 . ?
C19 H19 1.0000 . ?
C19 C20 1.534(3) . ?
C19 C26 1.524(3) . ?
C20 C21 1.379(3) . ?
C20 C25 1.390(3) . ?
C21 H21 0.9500 . ?
C21 C22 1.394(3) . ?
C22 H22 0.9500 . ?
C22 C23 1.375(3) . ?
C23 H23 0.9500 . ?
C23 C24 1.371(4) . ?
C24 H24 0.9500 . ?
C24 C25 1.386(3) . ?
C25 H25 0.9500 . ?
C26 C27 1.391(3) . ?
C26 C31 1.394(3) . ?
C27 H27 0.9500 . ?
C27 C28 1.391(3) . ?
C28 H28 0.9500 . ?
C28 C29 1.380(4) . ?
C29 H29 0.9500 . ?
C29 C30 1.377(3) . ?
C30 H30 0.9500 . ?
C30 C31 1.389(3) . ?
C31 H31 0.9500 . ?
C32 C33 1.391(3) . ?
C32 C37 1.387(3) . ?
C33 H33 0.9500 . ?
C33 C34 1.386(3) . ?
C34 H34 0.9500 . ?
C34 C35 1.382(3) . ?
C35 H35 0.9500 . ?
C35 C36 1.371(3) . ?
C36 H36 0.9500 . ?
C36 C37 1.397(3) . ?
C37 H37 0.9500 . ?
C38 H38 0.9500 . ?
C38 C39 1.395(3) . ?
C39 H39 0.9500 . ?
C39 C40 1.382(3) . ?
C40 H40 0.9500 . ?
C40 C41 1.389(3) . ?
C41 H41 0.9500 . ?
C42 H42 0.9500 . ?
C42 C43 1.381(3) . ?
C43 H43 0.9500 . ?
